data_7005511
loop_
_publ_author_name
'Cheng, Fei'
'Hector, Andrew L.'
'Levason, William'
'Reid, Gillian'
'Webster, Michael'
'Zhang, Wenjian'

_publ_section_title
;
 Structural diversity in gallium(III) complexes of the tripodal
 triarsine MeC(CH2AsMe2)3.
;
_journal_issue 21
_journal_name_full 'Dalton transactions (Cambridge, England : 2003)'
_journal_page_first 2207
_journal_page_last 2210
_journal_paper_doi 10.1039/b702791e
_journal_year 2007
_chemical_formula_moiety 'C11 H27 As3 Cl5 Ga2 1+, Cl4 Ga 1-'
_chemical_formula_sum 'C11 H27 As3 Cl9 Ga3'
_chemical_formula_weight 912.30
_chemical_name_systematic
;
dichlorogallium{1,1,1-tris(dimethylarsinomethyl)ethane}trichlorogallium
tetrachlorogallate(III)
;
_space_group_IT_number 14
_symmetry_cell_setting monoclinic
_symmetry_Int_Tables_number 14
_symmetry_space_group_name_Hall '-P 2yn'
_symmetry_space_group_name_H-M 'P 1 21/n 1'
_atom_sites_solution_hydrogens geom
_atom_sites_solution_primary direct
_atom_sites_solution_secondary difmap
_audit_creation_date 2007-02-06
_audit_creation_method 'SHELXL-97 + hand edit'
_cell_angle_alpha 90.00
_cell_angle_beta 97.321(10)
_cell_angle_gamma 90.00
_cell_formula_units_Z 4
_cell_length_a 8.2067(15)
_cell_length_b 19.623(5)
_cell_length_c 18.758(4)
_cell_measurement_reflns_used 6738
_cell_measurement_temperature 120(2)
_cell_measurement_theta_max 27.48
_cell_measurement_theta_min 2.91
_cell_volume 2996.2(11)
_computing_structure_refinement 'SHELXL-97 (Sheldrick, 1997)'
_computing_structure_solution 'SHELXS-97 (Sheldrick, 1997)'
_diffrn_ambient_temperature 120(2)
_diffrn_measured_fraction_theta_full 0.968
_diffrn_measured_fraction_theta_max 0.968
_diffrn_measurement_device_type 'Bruker-Nonius 95mm CCD camera on \k-goniostat'
_diffrn_measurement_method '\f & \w scans'
_diffrn_radiation_monochromator '10cm confocal mirrors'
_diffrn_radiation_source 'Bruker-Nonius FR591 rotating anode'
_diffrn_radiation_type MoK\a
_diffrn_radiation_wavelength 0.71073
_diffrn_reflns_av_R_equivalents 0.0648
_diffrn_reflns_av_sigmaI/netI 0.0709
_diffrn_reflns_limit_h_max 10
_diffrn_reflns_limit_h_min -10
_diffrn_reflns_limit_k_max 25
_diffrn_reflns_limit_k_min -25
_diffrn_reflns_limit_l_max 24
_diffrn_reflns_limit_l_min -24
_diffrn_reflns_number 26144
_diffrn_reflns_theta_full 27.79
_diffrn_reflns_theta_max 27.79
_diffrn_reflns_theta_min 3.25
_diffrn_standards_decay_% 0
_diffrn_standards_number 0
_exptl_absorpt_coefficient_mu 6.770
_exptl_absorpt_correction_T_max 1.0000
_exptl_absorpt_correction_T_min 0.8058
_exptl_absorpt_correction_type multi-scan
_exptl_absorpt_process_details 'G.M. Sheldrick, (2003). SADABS. Version 2.10. Bruker AXS Inc.'
_exptl_crystal_colour colourless
_exptl_crystal_density_diffrn 2.023
_exptl_crystal_density_method 'not measured'
_exptl_crystal_description needle
_exptl_crystal_F_000 1752
_exptl_crystal_size_max 0.12
_exptl_crystal_size_mid 0.04
_exptl_crystal_size_min 0.04
_refine_diff_density_max 2.133
_refine_diff_density_min -0.927
_refine_diff_density_rms 0.230
_refine_ls_extinction_method none
_refine_ls_goodness_of_fit_ref 1.092
_refine_ls_hydrogen_treatment noref
_refine_ls_matrix_type full
_refine_ls_number_parameters 242
_refine_ls_number_reflns 6853
_refine_ls_number_restraints 0
_refine_ls_restrained_S_all 1.092
_refine_ls_R_factor_all 0.1090
_refine_ls_R_factor_gt 0.0696
_refine_ls_shift/su_max 0.000
_refine_ls_shift/su_mean 0.000
_refine_ls_structure_factor_coef Fsqd
_refine_ls_weighting_details 'w=1/[\s^2^(Fo^2^)+(0.0000P)^2^+58.0000P] where P=(Fo^2^+2Fc^2^)/3'
_refine_ls_weighting_scheme calc
_refine_ls_wR_factor_gt 0.1247
_refine_ls_wR_factor_ref 0.1439
_reflns_number_gt 4869
_reflns_number_total 6853
_reflns_threshold_expression I>2sigma(I)
_cod_data_source_file b702791e.txt
_cod_data_source_block 06fc033
_cod_original_cell_volume 2996.1(11)
_cod_original_sg_symbol_H-M 'P 21/n'
_cod_database_code 7005511

loop_
_symmetry_equiv_pos_as_xyz
'x, y, z'
'-x+1/2, y+1/2, -z+1/2'
'-x, -y, -z'
'x-1/2, -y-1/2, z-1/2'

loop_
_atom_site_label
_atom_site_type_symbol
_atom_site_fract_x
_atom_site_fract_y
_atom_site_fract_z
_atom_site_U_iso_or_equiv
_atom_site_adp_type
_atom_site_occupancy
_atom_site_symmetry_multiplicity
_atom_site_calc_flag
_atom_site_refinement_flags
_atom_site_disorder_assembly
_atom_site_disorder_group
Ga1 Ga 0.63692(14) 0.41746(5) 0.19420(6) 0.0299(3) Uani 1 1 d . . .
Ga2 Ga 0.46566(12) 0.06061(5) 0.09701(5) 0.0207(2) Uani 1 1 d . . .
Ga3 Ga 0.20994(13) 0.71108(6) 0.06094(5) 0.0282(2) Uani 1 1 d . . .
Cl1 Cl 0.7248(4) 0.49550(17) 0.12702(18) 0.0595(9) Uani 1 1 d . . .
Cl2 Cl 0.5679(4) 0.46151(17) 0.29152(15) 0.0527(8) Uani 1 1 d . . .
Cl3 Cl 0.8145(3) 0.33628(13) 0.21624(16) 0.0401(6) Uani 1 1 d . . .
Cl4 Cl 0.3287(3) -0.02564(12) 0.14248(11) 0.0269(5) Uani 1 1 d . . .
Cl5 Cl 0.6874(3) 0.03539(12) 0.05186(12) 0.0266(5) Uani 1 1 d . . .
Cl6 Cl 0.0717(4) 0.62288(17) 0.01834(17) 0.0588(9) Uani 1 1 d . . .
Cl7 Cl 0.0598(5) 0.77297(17) 0.12273(16) 0.0621(10) Uani 1 1 d . . .
Cl8 Cl 0.4281(3) 0.67936(18) 0.12924(14) 0.0502(8) Uani 1 1 d . . .
Cl9 Cl 0.2740(3) 0.77079(14) -0.03028(13) 0.0360(6) Uani 1 1 d . . .
As1 As 0.37176(12) 0.38951(5) 0.12303(5) 0.0247(2) Uani 1 1 d . . .
As2 As 0.28563(11) 0.13347(5) 0.01675(5) 0.0195(2) Uani 1 1 d . . .
As3 As 0.53744(11) 0.13771(5) 0.19816(5) 0.0197(2) Uani 1 1 d . . .
C1 C 0.2856(11) 0.2395(4) 0.1358(4) 0.0201(18) Uani 1 1 d . . .
C2 C 0.2302(11) 0.3138(4) 0.1457(5) 0.0240(19) Uani 1 1 d . . .
H2A H 0.2113 0.3190 0.1965 0.029 Uiso 1 1 calc R . .
H2B H 0.1225 0.3197 0.1160 0.029 Uiso 1 1 calc R . .
C3 C 0.2837(10) 0.2267(4) 0.0543(5) 0.0212(18) Uani 1 1 d . . .
H3A H 0.3801 0.2506 0.0393 0.025 Uiso 1 1 calc R . .
H3B H 0.1848 0.2495 0.0295 0.025 Uiso 1 1 calc R . .
C4 C 0.4568(10) 0.2301(4) 0.1783(4) 0.0177(17) Uani 1 1 d . . .
H4A H 0.4576 0.2538 0.2249 0.021 Uiso 1 1 calc R . .
H4B H 0.5368 0.2538 0.1517 0.021 Uiso 1 1 calc R . .
C5 C 0.1551(12) 0.1951(5) 0.1650(5) 0.029(2) Uani 1 1 d . . .
H5A H 0.1826 0.1469 0.1598 0.044 Uiso 1 1 calc R . .
H5B H 0.0473 0.2045 0.1379 0.044 Uiso 1 1 calc R . .
H5C H 0.1521 0.2055 0.2159 0.044 Uiso 1 1 calc R . .
C6 C 0.2318(15) 0.4661(6) 0.1371(7) 0.050(3) Uani 1 1 d . . .
H6A H 0.2852 0.5083 0.1245 0.075 Uiso 1 1 calc R . .
H6B H 0.2125 0.4679 0.1875 0.075 Uiso 1 1 calc R . .
H6C H 0.1267 0.4609 0.1063 0.075 Uiso 1 1 calc R . .
C7 C 0.3894(13) 0.3908(6) 0.0217(5) 0.036(2) Uani 1 1 d . . .
H7A H 0.2817 0.3812 -0.0054 0.054 Uiso 1 1 calc R . .
H7B H 0.4683 0.3560 0.0108 0.054 Uiso 1 1 calc R . .
H7C H 0.4273 0.4358 0.0082 0.054 Uiso 1 1 calc R . .
C8 C 0.3510(12) 0.1462(5) -0.0772(5) 0.027(2) Uani 1 1 d . . .
H8A H 0.3158 0.1069 -0.1075 0.040 Uiso 1 1 calc R . .
H8B H 0.4708 0.1506 -0.0730 0.040 Uiso 1 1 calc R . .
H8C H 0.2997 0.1877 -0.0988 0.040 Uiso 1 1 calc R . .
C9 C 0.0639(10) 0.0987(5) 0.0045(5) 0.027(2) Uani 1 1 d . . .
H9A H -0.0137 0.1367 0.0031 0.040 Uiso 1 1 calc R . .
H9B H 0.0486 0.0686 0.0448 0.040 Uiso 1 1 calc R . .
H9C H 0.0442 0.0730 -0.0406 0.040 Uiso 1 1 calc R . .
C10 C 0.7688(12) 0.1501(5) 0.2251(6) 0.036(2) Uani 1 1 d . . .
H10A H 0.7870 0.1829 0.2648 0.055 Uiso 1 1 calc R . .
H10B H 0.8185 0.1675 0.1839 0.055 Uiso 1 1 calc R . .
H10C H 0.8193 0.1064 0.2404 0.055 Uiso 1 1 calc R . .
C11 C 0.4546(13) 0.1075(5) 0.2843(5) 0.034(2) Uani 1 1 d . . .
H11A H 0.4959 0.0616 0.2967 0.052 Uiso 1 1 calc R . .
H11B H 0.3342 0.1067 0.2763 0.052 Uiso 1 1 calc R . .
H11C H 0.4913 0.1388 0.3238 0.052 Uiso 1 1 calc R . .

loop_
_atom_site_aniso_label
_atom_site_aniso_U_11
_atom_site_aniso_U_22
_atom_site_aniso_U_33
_atom_site_aniso_U_23
_atom_site_aniso_U_13
_atom_site_aniso_U_12
Ga1 0.0346(6) 0.0237(5) 0.0293(6) -0.0001(4) -0.0040(4) -0.0034(5)
Ga2 0.0210(5) 0.0200(5) 0.0211(5) -0.0006(4) 0.0032(4) 0.0004(4)
Ga3 0.0244(5) 0.0385(6) 0.0218(5) 0.0044(5) 0.0032(4) 0.0056(5)
Cl1 0.065(2) 0.0537(19) 0.0539(18) 0.0219(15) -0.0134(15) -0.0284(16)
Cl2 0.064(2) 0.0608(19) 0.0294(13) -0.0106(13) -0.0081(13) 0.0143(16)
Cl3 0.0292(13) 0.0331(13) 0.0559(17) -0.0063(12) -0.0029(12) 0.0041(11)
Cl4 0.0263(12) 0.0329(12) 0.0219(10) -0.0101(9) 0.0037(9) 0.0022(9)
Cl5 0.0224(11) 0.0286(12) 0.0293(11) -0.0044(9) 0.0051(9) 0.0027(9)
Cl6 0.071(2) 0.0552(19) 0.0436(16) 0.0089(14) -0.0169(15) -0.0247(17)
Cl7 0.086(2) 0.064(2) 0.0430(16) 0.0224(15) 0.0375(16) 0.0444(19)
Cl8 0.0339(15) 0.083(2) 0.0314(13) 0.0110(14) -0.0045(11) 0.0116(15)
Cl9 0.0313(13) 0.0496(16) 0.0279(12) 0.0089(11) 0.0070(10) 0.0017(11)
As1 0.0295(5) 0.0199(5) 0.0237(5) -0.0018(4) -0.0011(4) 0.0032(4)
As2 0.0183(4) 0.0206(4) 0.0192(4) -0.0013(4) 0.0010(3) -0.0008(4)
As3 0.0195(4) 0.0208(4) 0.0185(4) 0.0004(3) 0.0016(3) 0.0003(4)
C1 0.022(4) 0.018(4) 0.020(4) -0.003(3) 0.004(3) 0.000(4)
C2 0.019(5) 0.027(5) 0.027(5) -0.001(4) 0.009(4) -0.005(4)
C3 0.013(4) 0.023(5) 0.028(5) -0.001(4) 0.005(3) -0.003(3)
C4 0.020(4) 0.012(4) 0.020(4) -0.007(3) 0.002(3) 0.002(3)
C5 0.034(5) 0.037(6) 0.019(4) -0.002(4) 0.012(4) -0.010(4)
C6 0.057(8) 0.030(6) 0.059(8) -0.007(6) -0.012(6) 0.015(5)
C7 0.042(6) 0.038(6) 0.025(5) 0.004(4) -0.005(4) -0.007(5)
C8 0.034(5) 0.026(5) 0.018(4) -0.002(4) -0.002(4) 0.003(4)
C9 0.017(4) 0.023(5) 0.040(5) 0.000(4) 0.003(4) -0.010(4)
C10 0.032(6) 0.032(6) 0.042(6) 0.000(5) -0.007(5) -0.005(4)
C11 0.047(6) 0.032(5) 0.028(5) 0.006(4) 0.015(5) 0.004(5)

loop_
_atom_type_symbol
_atom_type_description
_atom_type_scat_dispersion_real
_atom_type_scat_dispersion_imag
_atom_type_scat_source
C C 0.0033 0.0016 'International Tables Vol C Tables 4.2.6.8 and 6.1.1.4'
H H 0.0000 0.0000 'International Tables Vol C Tables 4.2.6.8 and 6.1.1.4'
Cl Cl 0.1484 0.1585 'International Tables Vol C Tables 4.2.6.8 and 6.1.1.4'
Ga Ga 0.2307 1.6083 'International Tables Vol C Tables 4.2.6.8 and 6.1.1.4'
As As 0.0499 2.0058 'International Tables Vol C Tables 4.2.6.8 and 6.1.1.4'

loop_
_geom_angle_atom_site_label_1
_geom_angle_atom_site_label_2
_geom_angle_atom_site_label_3
_geom_angle
_geom_angle_site_symmetry_1
_geom_angle_site_symmetry_3
_geom_angle_publ_flag
Cl2 Ga1 Cl3 112.09(12) . . ?
Cl2 Ga1 Cl1 110.58(15) . . ?
Cl3 Ga1 Cl1 111.48(14) . . ?
Cl2 Ga1 As1 103.79(10) . . ?
Cl3 Ga1 As1 117.79(9) . . ?
Cl1 Ga1 As1 100.29(9) . . ?
Cl5 Ga2 Cl4 117.46(9) . . ?
Cl5 Ga2 As2 111.55(8) . . ?
Cl4 Ga2 As2 112.44(7) . . ?
Cl5 Ga2 As3 108.36(7) . . ?
Cl4 Ga2 As3 104.69(7) . . ?
As2 Ga2 As3 100.61(5) . . ?
Cl8 Ga3 Cl6 110.17(14) . . ?
Cl8 Ga3 Cl7 109.23(13) . . ?
Cl6 Ga3 Cl7 109.78(16) . . ?
Cl8 Ga3 Cl9 110.77(11) . . ?
Cl6 Ga3 Cl9 107.79(12) . . ?
Cl7 Ga3 Cl9 109.08(12) . . ?
C7 As1 C6 104.2(5) . . ?
C7 As1 C2 110.2(4) . . ?
C6 As1 C2 100.4(5) . . ?
C7 As1 Ga1 111.1(3) . . ?
C6 As1 Ga1 104.6(4) . . ?
C2 As1 Ga1 123.8(3) . . ?
C8 As2 C9 107.8(4) . . ?
C8 As2 C3 102.9(4) . . ?
C9 As2 C3 108.8(4) . . ?
C8 As2 Ga2 115.2(3) . . ?
C9 As2 Ga2 110.8(3) . . ?
C3 As2 Ga2 111.0(3) . . ?
C10 As3 C11 105.2(5) . . ?
C10 As3 C4 103.5(4) . . ?
C11 As3 C4 107.4(4) . . ?
C10 As3 Ga2 114.6(3) . . ?
C11 As3 Ga2 112.7(3) . . ?
C4 As3 Ga2 112.7(2) . . ?
C5 C1 C4 112.4(7) . . ?
C5 C1 C2 105.3(7) . . ?
C4 C1 C2 108.4(7) . . ?
C5 C1 C3 109.9(7) . . ?
C4 C1 C3 112.7(7) . . ?
C2 C1 C3 107.8(7) . . ?
C1 C2 As1 119.7(6) . . ?
C1 C2 H2A 107.4 . . ?
As1 C2 H2A 107.4 . . ?
C1 C2 H2B 107.4 . . ?
As1 C2 H2B 107.4 . . ?
H2A C2 H2B 106.9 . . ?
C1 C3 As2 120.5(6) . . ?
C1 C3 H3A 107.2 . . ?
As2 C3 H3A 107.2 . . ?
C1 C3 H3B 107.2 . . ?
As2 C3 H3B 107.2 . . ?
H3A C3 H3B 106.8 . . ?
C1 C4 As3 118.6(6) . . ?
C1 C4 H4A 107.7 . . ?
As3 C4 H4A 107.7 . . ?
C1 C4 H4B 107.7 . . ?
As3 C4 H4B 107.7 . . ?
H4A C4 H4B 107.1 . . ?
C1 C5 H5A 109.5 . . ?
C1 C5 H5B 109.5 . . ?
H5A C5 H5B 109.5 . . ?
C1 C5 H5C 109.5 . . ?
H5A C5 H5C 109.5 . . ?
H5B C5 H5C 109.5 . . ?
As1 C6 H6A 109.5 . . ?
As1 C6 H6B 109.5 . . ?
H6A C6 H6B 109.5 . . ?
As1 C6 H6C 109.5 . . ?
H6A C6 H6C 109.5 . . ?
H6B C6 H6C 109.5 . . ?
As1 C7 H7A 109.5 . . ?
As1 C7 H7B 109.5 . . ?
H7A C7 H7B 109.5 . . ?
As1 C7 H7C 109.5 . . ?
H7A C7 H7C 109.5 . . ?
H7B C7 H7C 109.5 . . ?
As2 C8 H8A 109.5 . . ?
As2 C8 H8B 109.5 . . ?
H8A C8 H8B 109.5 . . ?
As2 C8 H8C 109.5 . . ?
H8A C8 H8C 109.5 . . ?
H8B C8 H8C 109.5 . . ?
As2 C9 H9A 109.5 . . ?
As2 C9 H9B 109.5 . . ?
H9A C9 H9B 109.5 . . ?
As2 C9 H9C 109.5 . . ?
H9A C9 H9C 109.5 . . ?
H9B C9 H9C 109.5 . . ?
As3 C10 H10A 109.5 . . ?
As3 C10 H10B 109.5 . . ?
H10A C10 H10B 109.5 . . ?
As3 C10 H10C 109.5 . . ?
H10A C10 H10C 109.5 . . ?
H10B C10 H10C 109.5 . . ?
As3 C11 H11A 109.5 . . ?
As3 C11 H11B 109.5 . . ?
H11A C11 H11B 109.5 . . ?
As3 C11 H11C 109.5 . . ?
H11A C11 H11C 109.5 . . ?
H11B C11 H11C 109.5 . . ?

loop_
_geom_bond_atom_site_label_1
_geom_bond_atom_site_label_2
_geom_bond_distance
_geom_bond_site_symmetry_2
_geom_bond_publ_flag
Ga1 Cl2 2.160(3) . ?
Ga1 Cl3 2.163(3) . ?
Ga1 Cl1 2.164(3) . ?
Ga1 As1 2.4653(15) . ?
Ga2 Cl5 2.160(2) . ?
Ga2 Cl4 2.258(3) . ?
Ga2 As2 2.4346(13) . ?
Ga2 As3 2.4394(13) . ?
Ga3 Cl8 2.156(3) . ?
Ga3 Cl6 2.165(3) . ?
Ga3 Cl7 2.168(3) . ?
Ga3 Cl9 2.192(3) . ?
As1 C7 1.924(10) . ?
As1 C6 1.929(11) . ?
As1 C2 1.966(8) . ?
As2 C8 1.922(9) . ?
As2 C9 1.930(8) . ?
As2 C3 1.962(9) . ?
As3 C10 1.918(10) . ?
As3 C11 1.926(9) . ?
As3 C4 1.949(8) . ?
C1 C5 1.534(12) . ?
C1 C4 1.535(11) . ?
C1 C2 1.544(12) . ?
C1 C3 1.548(11) . ?
C2 H2A 0.9900 . ?
C2 H2B 0.9900 . ?
C3 H3A 0.9900 . ?
C3 H3B 0.9900 . ?
C4 H4A 0.9900 . ?
C4 H4B 0.9900 . ?
C5 H5A 0.9800 . ?
C5 H5B 0.9800 . ?
C5 H5C 0.9800 . ?
C6 H6A 0.9800 . ?
C6 H6B 0.9800 . ?
C6 H6C 0.9800 . ?
C7 H7A 0.9800 . ?
C7 H7B 0.9800 . ?
C7 H7C 0.9800 . ?
C8 H8A 0.9800 . ?
C8 H8B 0.9800 . ?
C8 H8C 0.9800 . ?
C9 H9A 0.9800 . ?
C9 H9B 0.9800 . ?
C9 H9C 0.9800 . ?
C10 H10A 0.9800 . ?
C10 H10B 0.9800 . ?
C10 H10C 0.9800 . ?
C11 H11A 0.9800 . ?
C11 H11B 0.9800 . ?
C11 H11C 0.9800 . ?

loop_
_geom_torsion_atom_site_label_1
_geom_torsion_atom_site_label_2
_geom_torsion_atom_site_label_3
_geom_torsion_atom_site_label_4
_geom_torsion
_geom_torsion_site_symmetry_1
_geom_torsion_site_symmetry_2
_geom_torsion_site_symmetry_3
_geom_torsion_site_symmetry_4
_geom_torsion_publ_flag
Cl2 Ga1 As1 C7 152.6(4) . . . . ?
Cl3 Ga1 As1 C7 -82.8(4) . . . . ?
Cl1 Ga1 As1 C7 38.3(4) . . . . ?
Cl2 Ga1 As1 C6 40.7(4) . . . . ?
Cl3 Ga1 As1 C6 165.3(4) . . . . ?
Cl1 Ga1 As1 C6 -73.6(4) . . . . ?
Cl2 Ga1 As1 C2 -72.8(3) . . . . ?
Cl3 Ga1 As1 C2 51.8(3) . . . . ?
Cl1 Ga1 As1 C2 172.9(3) . . . . ?
Cl5 Ga2 As2 C8 8.3(3) . . . . ?
Cl4 Ga2 As2 C8 -126.0(3) . . . . ?
As3 Ga2 As2 C8 123.1(3) . . . . ?
Cl5 Ga2 As2 C9 131.0(3) . . . . ?
Cl4 Ga2 As2 C9 -3.3(3) . . . . ?
As3 Ga2 As2 C9 -114.2(3) . . . . ?
Cl5 Ga2 As2 C3 -108.0(3) . . . . ?
Cl4 Ga2 As2 C3 117.6(3) . . . . ?
As3 Ga2 As2 C3 6.7(3) . . . . ?
Cl5 Ga2 As3 C10 -8.0(4) . . . . ?
Cl4 Ga2 As3 C10 118.1(4) . . . . ?
As2 Ga2 As3 C10 -125.1(4) . . . . ?
Cl5 Ga2 As3 C11 -128.3(4) . . . . ?
Cl4 Ga2 As3 C11 -2.2(4) . . . . ?
As2 Ga2 As3 C11 114.6(3) . . . . ?
Cl5 Ga2 As3 C4 110.0(3) . . . . ?
Cl4 Ga2 As3 C4 -123.9(3) . . . . ?
As2 Ga2 As3 C4 -7.2(3) . . . . ?
C5 C1 C2 As1 174.9(6) . . . . ?
C4 C1 C2 As1 54.4(9) . . . . ?
C3 C1 C2 As1 -67.9(8) . . . . ?
C7 As1 C2 C1 65.5(8) . . . . ?
C6 As1 C2 C1 175.0(7) . . . . ?
Ga1 As1 C2 C1 -69.4(7) . . . . ?
C5 C1 C3 As2 -48.5(9) . . . . ?
C4 C1 C3 As2 77.6(8) . . . . ?
C2 C1 C3 As2 -162.8(6) . . . . ?
C8 As2 C3 C1 -162.7(7) . . . . ?
C9 As2 C3 C1 83.1(7) . . . . ?
Ga2 As2 C3 C1 -39.0(7) . . . . ?
C5 C1 C4 As3 48.0(9) . . . . ?
C2 C1 C4 As3 164.0(6) . . . . ?
C3 C1 C4 As3 -76.8(8) . . . . ?
C10 As3 C4 C1 163.8(7) . . . . ?
C11 As3 C4 C1 -85.3(7) . . . . ?
Ga2 As3 C4 C1 39.4(7) . . . . ?
